data_4515155
loop_
_publ_author_name
'Zheng, Hao'
'Ni, Cailing'
'Chen, Hang'
'Zha, Daijun'
'Hai, Yu'
'Ye, Hebo'
'You, Lei'

_publ_section_title
;
 Regulation of Axial Chirality through Dynamic Covalent Bond Constrained
 Biaryls.
;
_journal_issue 6
_journal_name_full 'ACS omega'
_journal_page_first 10273
_journal_page_last 10278
_journal_paper_doi 10.1021/acsomega.9b01273
_journal_volume 4
_journal_year 2019
_chemical_formula_sum 'C16 H15 N O2'
_chemical_formula_weight 253.29
_space_group_crystal_system monoclinic
_space_group_IT_number 14
_space_group_name_Hall '-P 2yn'
_space_group_name_H-M_alt 'P 1 21/n 1'
_symmetry_space_group_name_Hall '-P 2yn'
_symmetry_space_group_name_H-M 'P 1 21/n 1'
_atom_sites_solution_hydrogens geom
_audit_creation_method SHELXL-2014/7
_cell_angle_alpha 90
_cell_angle_beta 106.310(2)
_cell_angle_gamma 90
_cell_formula_units_Z 4
_cell_length_a 9.4539(2)
_cell_length_b 11.2454(2)
_cell_length_c 12.3556(3)
_cell_measurement_reflns_used 2765
_cell_measurement_temperature 100(2)
_cell_measurement_theta_max 73.2070
_cell_measurement_theta_min 3.8990
_cell_volume 1260.70(5)
_computing_structure_refinement 'SHELXL-2014/7 (Sheldrick, 2014)'
_diffrn_ambient_temperature 100(2)
_diffrn_measured_fraction_theta_full 0.995
_diffrn_measured_fraction_theta_max 0.959
_diffrn_measurement_device_type 'SuperNova, Dual, Cu at zero, Atlas'
_diffrn_radiation_type CuK\a
_diffrn_radiation_wavelength 1.54184
_diffrn_reflns_av_R_equivalents 0.0122
_diffrn_reflns_av_unetI/netI 0.0173
_diffrn_reflns_Laue_measured_fraction_full 0.995
_diffrn_reflns_Laue_measured_fraction_max 0.959
_diffrn_reflns_limit_h_max 11
_diffrn_reflns_limit_h_min -11
_diffrn_reflns_limit_k_max 8
_diffrn_reflns_limit_k_min -13
_diffrn_reflns_limit_l_max 13
_diffrn_reflns_limit_l_min -14
_diffrn_reflns_number 4087
_diffrn_reflns_point_group_measured_fraction_full 0.995
_diffrn_reflns_point_group_measured_fraction_max 0.959
_diffrn_reflns_theta_full 67.684
_diffrn_reflns_theta_max 73.356
_diffrn_reflns_theta_min 5.241
_exptl_absorpt_coefficient_mu 0.707
_exptl_crystal_density_diffrn 1.334
_exptl_crystal_description cuboid
_exptl_crystal_F_000 536
_exptl_crystal_size_max 0.220
_exptl_crystal_size_mid 0.210
_exptl_crystal_size_min 0.170
_refine_diff_density_max 0.296
_refine_diff_density_min -0.276
_refine_diff_density_rms 0.045
_refine_ls_extinction_method none
_refine_ls_goodness_of_fit_ref 1.079
_refine_ls_hydrogen_treatment constr
_refine_ls_matrix_type full
_refine_ls_number_parameters 174
_refine_ls_number_reflns 2430
_refine_ls_number_restraints 0
_refine_ls_restrained_S_all 1.079
_refine_ls_R_factor_all 0.0391
_refine_ls_R_factor_gt 0.0367
_refine_ls_shift/su_max 0.000
_refine_ls_shift/su_mean 0.000
_refine_ls_structure_factor_coef Fsqd
_refine_ls_weighting_details 'w=1/[\s^2^(Fo^2^)+(0.0424P)^2^+0.6190P] where P=(Fo^2^+2Fc^2^)/3'
_refine_ls_weighting_scheme calc
_refine_ls_wR_factor_gt 0.0926
_refine_ls_wR_factor_ref 0.0944
_reflns_Friedel_coverage 0.000
_reflns_number_gt 2273
_reflns_number_total 2430
_reflns_threshold_expression 'I > 2\s(I)'
_cod_data_source_file ao9b01273_si_002.cif
_cod_data_source_block 2b
_cod_database_code 4515155
_shelx_shelxl_version_number 2014/7
_shelx_space_group_comment
;
The symmetry employed for this shelxl refinement is uniquely defined
by the following loop, which should always be used as a source of
symmetry information in preference to the above space-group names.
They are only intended as comments.
;
_shelx_estimated_absorpt_t_min 0.860
_shelx_estimated_absorpt_t_max 0.889

loop_
_space_group_symop_operation_xyz
'x, y, z'
'-x+1/2, y+1/2, -z+1/2'
'-x, -y, -z'
'x-1/2, -y-1/2, z-1/2'

loop_
_atom_site_label
_atom_site_type_symbol
_atom_site_fract_x
_atom_site_fract_y
_atom_site_fract_z
_atom_site_U_iso_or_equiv
_atom_site_adp_type
_atom_site_occupancy
_atom_site_site_symmetry_order
_atom_site_calc_flag
_atom_site_refinement_flags_posn
_atom_site_refinement_flags_adp
O1 O 0.14636(10) 0.31565(8) 0.75436(8) 0.0179(2) Uani 1 1 d . .
O2 O 0.49352(10) 0.60845(8) 0.76489(8) 0.0206(2) Uani 1 1 d . .
H2 H 0.4417 0.6700 0.7598 0.025 Uiso 1 1 calc R U
N1 N 0.32127(11) 0.45230(9) 0.75698(9) 0.0146(2) Uani 1 1 d . .
C1 C 0.21792(13) 0.37543(11) 0.70254(10) 0.0135(3) Uani 1 1 d . .
C2 C 0.18409(13) 0.36402(10) 0.57702(10) 0.0131(3) Uani 1 1 d . .
C3 C 0.03468(13) 0.35717(11) 0.51808(11) 0.0158(3) Uani 1 1 d . .
H3 H -0.0374 0.3635 0.5581 0.019 Uiso 1 1 calc R U
C4 C -0.00987(14) 0.34125(11) 0.40242(11) 0.0180(3) Uani 1 1 d . .
H4 H -0.1118 0.3388 0.3631 0.022 Uiso 1 1 calc R U
C5 C 0.09536(14) 0.32889(11) 0.34422(11) 0.0181(3) Uani 1 1 d . .
H5 H 0.0655 0.3176 0.2648 0.022 Uiso 1 1 calc R U
C6 C 0.24397(14) 0.33302(11) 0.40201(11) 0.0159(3) Uani 1 1 d . .
H6 H 0.3149 0.3229 0.3615 0.019 Uiso 1 1 calc R U
C7 C 0.29197(13) 0.35178(10) 0.51873(10) 0.0136(3) Uani 1 1 d . .
C8 C 0.45248(13) 0.35229(11) 0.57597(10) 0.0140(3) Uani 1 1 d . .
C9 C 0.54570(14) 0.27183(11) 0.54308(11) 0.0169(3) Uani 1 1 d . .
H9 H 0.5056 0.2171 0.4838 0.020 Uiso 1 1 calc R U
C10 C 0.69637(14) 0.27118(12) 0.59629(11) 0.0192(3) Uani 1 1 d . .
H10 H 0.7584 0.2159 0.5736 0.023 Uiso 1 1 calc R U
C11 C 0.75610(13) 0.35118(12) 0.68251(11) 0.0177(3) Uani 1 1 d . .
H11 H 0.8589 0.3505 0.7190 0.021 Uiso 1 1 calc R U
C12 C 0.66530(13) 0.43226(11) 0.71531(11) 0.0158(3) Uani 1 1 d . .
H12 H 0.7064 0.4873 0.7740 0.019 Uiso 1 1 calc R U
C13 C 0.51438(13) 0.43326(11) 0.66256(10) 0.0137(3) Uani 1 1 d . .
C14 C 0.41271(13) 0.52039(11) 0.69633(11) 0.0149(3) Uani 1 1 d . .
H14 H 0.3464 0.5576 0.6270 0.018 Uiso 1 1 calc R U
C15 C 0.35475(14) 0.46072(13) 0.88022(11) 0.0199(3) Uani 1 1 d . .
H15A H 0.4551 0.4937 0.9112 0.024 Uiso 1 1 calc R U
H15B H 0.3534 0.3801 0.9120 0.024 Uiso 1 1 calc R U
C16 C 0.24491(17) 0.53900(13) 0.91589(13) 0.0269(3) Uani 1 1 d . .
H16A H 0.2474 0.6194 0.8858 0.040 Uiso 1 1 calc R U
H16B H 0.2708 0.5424 0.9984 0.040 Uiso 1 1 calc R U
H16C H 0.1457 0.5058 0.8865 0.040 Uiso 1 1 calc R U

loop_
_atom_site_aniso_label
_atom_site_aniso_U_11
_atom_site_aniso_U_22
_atom_site_aniso_U_33
_atom_site_aniso_U_23
_atom_site_aniso_U_13
_atom_site_aniso_U_12
O1 0.0204(4) 0.0164(5) 0.0195(5) 0.0018(3) 0.0099(4) -0.0014(4)
O2 0.0150(4) 0.0154(5) 0.0293(5) -0.0066(4) 0.0027(4) 0.0004(3)
N1 0.0129(5) 0.0171(5) 0.0142(5) -0.0012(4) 0.0046(4) 0.0004(4)
C1 0.0125(5) 0.0115(6) 0.0176(6) 0.0009(5) 0.0060(5) 0.0031(4)
C2 0.0143(6) 0.0091(6) 0.0164(6) -0.0001(4) 0.0052(5) -0.0005(4)
C3 0.0151(6) 0.0125(6) 0.0205(6) -0.0013(5) 0.0062(5) -0.0010(5)
C4 0.0147(6) 0.0149(6) 0.0218(7) -0.0018(5) 0.0011(5) -0.0003(5)
C5 0.0213(6) 0.0153(6) 0.0161(6) -0.0021(5) 0.0025(5) -0.0004(5)
C6 0.0188(6) 0.0133(6) 0.0169(6) -0.0001(5) 0.0070(5) -0.0003(5)
C7 0.0156(6) 0.0089(6) 0.0168(6) 0.0006(4) 0.0055(5) -0.0004(4)
C8 0.0147(6) 0.0132(6) 0.0156(6) 0.0036(5) 0.0068(5) -0.0001(4)
C9 0.0179(6) 0.0162(6) 0.0184(6) 0.0004(5) 0.0080(5) 0.0003(5)
C10 0.0182(6) 0.0189(7) 0.0242(7) 0.0033(5) 0.0120(5) 0.0046(5)
C11 0.0124(6) 0.0198(7) 0.0218(7) 0.0054(5) 0.0061(5) 0.0011(5)
C12 0.0143(6) 0.0160(6) 0.0174(6) 0.0032(5) 0.0049(5) -0.0011(5)
C13 0.0142(6) 0.0125(6) 0.0157(6) 0.0031(5) 0.0065(5) 0.0001(5)
C14 0.0123(5) 0.0137(6) 0.0187(6) -0.0003(5) 0.0044(5) -0.0013(5)
C15 0.0198(6) 0.0260(7) 0.0135(6) -0.0019(5) 0.0038(5) 0.0006(5)
C16 0.0358(8) 0.0242(7) 0.0243(7) -0.0055(6) 0.0142(6) 0.0022(6)

loop_
_atom_type_symbol
_atom_type_description
_atom_type_scat_dispersion_real
_atom_type_scat_dispersion_imag
_atom_type_scat_source
C C 0.0181 0.0091 'International Tables Vol C Tables 4.2.6.8 and 6.1.1.4'
H H 0.0000 0.0000 'International Tables Vol C Tables 4.2.6.8 and 6.1.1.4'
N N 0.0311 0.0180 'International Tables Vol C Tables 4.2.6.8 and 6.1.1.4'
O O 0.0492 0.0322 'International Tables Vol C Tables 4.2.6.8 and 6.1.1.4'

loop_
_geom_angle_atom_site_label_1
_geom_angle_atom_site_label_2
_geom_angle_atom_site_label_3
_geom_angle
C14 O2 H2 109.5
C1 N1 C15 118.54(11)
C1 N1 C14 121.35(10)
C15 N1 C14 119.83(10)
O1 C1 N1 120.96(11)
O1 C1 C2 119.68(11)
N1 C1 C2 119.33(11)
C3 C2 C7 119.89(11)
C3 C2 C1 115.77(11)
C7 C2 C1 124.19(11)
C4 C3 C2 121.02(12)
C4 C3 H3 119.5
C2 C3 H3 119.5
C3 C4 C5 119.57(12)
C3 C4 H4 120.2
C5 C4 H4 120.2
C6 C5 C4 119.98(12)
C6 C5 H5 120.0
C4 C5 H5 120.0
C5 C6 C7 121.58(12)
C5 C6 H6 119.2
C7 C6 H6 119.2
C6 C7 C2 117.94(11)
C6 C7 C8 118.92(11)
C2 C7 C8 123.07(11)
C9 C8 C13 118.64(11)
C9 C8 C7 120.14(11)
C13 C8 C7 121.22(11)
C10 C9 C8 120.70(12)
C10 C9 H9 119.6
C8 C9 H9 119.6
C11 C10 C9 120.09(12)
C11 C10 H10 120.0
C9 C10 H10 120.0
C10 C11 C12 119.88(12)
C10 C11 H11 120.1
C12 C11 H11 120.1
C11 C12 C13 120.33(12)
C11 C12 H12 119.8
C13 C12 H12 119.8
C12 C13 C8 120.36(11)
C12 C13 C14 121.58(11)
C8 C13 C14 118.06(10)
O2 C14 N1 110.79(10)
O2 C14 C13 110.37(10)
N1 C14 C13 107.87(10)
O2 C14 H14 109.3
N1 C14 H14 109.3
C13 C14 H14 109.3
N1 C15 C16 111.88(11)
N1 C15 H15A 109.2
C16 C15 H15A 109.2
N1 C15 H15B 109.2
C16 C15 H15B 109.2
H15A C15 H15B 107.9
C15 C16 H16A 109.5
C15 C16 H16B 109.5
H16A C16 H16B 109.5
C15 C16 H16C 109.5
H16A C16 H16C 109.5
H16B C16 H16C 109.5

loop_
_geom_bond_atom_site_label_1
_geom_bond_atom_site_label_2
_geom_bond_distance
O1 C1 1.2501(15)
O2 C14 1.3851(15)
O2 H2 0.8400
N1 C1 1.3361(16)
N1 C15 1.4686(16)
N1 C14 1.5030(15)
C1 C2 1.4984(17)
C2 C3 1.3977(17)
C2 C7 1.4108(17)
C3 C4 1.3833(18)
C3 H3 0.9500
C4 C5 1.3885(18)
C4 H4 0.9500
C5 C6 1.3865(18)
C5 H5 0.9500
C6 C7 1.4010(18)
C6 H6 0.9500
C7 C8 1.4832(17)
C8 C9 1.4005(17)
C8 C13 1.4017(18)
C9 C10 1.3911(18)
C9 H9 0.9500
C10 C11 1.388(2)
C10 H10 0.9500
C11 C12 1.3885(18)
C11 H11 0.9500
C12 C13 1.3922(16)
C12 H12 0.9500
C13 C14 1.5110(16)
C14 H14 1.0000
C15 C16 1.5181(18)
C15 H15A 0.9900
C15 H15B 0.9900
C16 H16A 0.9800
C16 H16B 0.9800
C16 H16C 0.9800
